data_4061589
loop_
_publ_author_name
'Cai, Shuyi'
'Wang, Jian-Qiang'
'Jin, Guo-Xin'

_publ_section_title
;
 Heteronuclear Molybdenum and Nickel Derivatives of the 16-Electron
 Half-Sandwich Complex Cp'Rh[E2C2(B10H10)] (E = S, Se)
;
_journal_coden_ASTM ORGND7
_journal_issue 17
_journal_name_full Organometallics
_journal_page_first 4226
_journal_page_last 4231
_journal_paper_doi 10.1021/om0503949
_journal_volume 24
_journal_year 2005
_chemical_formula_sum 'C30 H62 B20 Ni Rh2 S4'
_chemical_formula_weight 1031.77
_space_group_IT_number 155
_symmetry_cell_setting rhombohedral
_symmetry_space_group_name_Hall 'R 3 2"'
_symmetry_space_group_name_H-M 'R 3 2 :H'
_cell_angle_alpha 90.00
_cell_angle_beta 90.00
_cell_angle_gamma 120.00
_cell_formula_units_Z 9
_cell_length_a 20.67(5)
_cell_length_b 20.67(5)
_cell_length_c 29.81(11)
_cell_measurement_temperature 293(2)
_cell_volume 11035(57)
_diffrn_ambient_temperature 293(2)
_exptl_crystal_density_diffrn 1.397
_cod_depositor_comments
;
The following automatic conversions were performed:
'_symmetry_cell_setting' value 'Rhombohedral' changed to 'rhombohedral'
according to '/home/saulius/struct/CIF-dictionaries/cif_core.dic'
dictionary named 'cif_core.dic' version 2.4.1 from 2010-06-29.

Automatic conversion script
Id: cif_fix_enum 1527 2010-12-29 10:47:43Z saulius 
;
_cod_original_sg_symbol_H-M 'R 32'
_cod_database_code 4061589

loop_
_symmetry_equiv_pos_as_xyz
'x, y, z'
'-y, x-y, z'
'-x+y, -x, z'
'y, x, -z'
'x-y, -y, -z'
'-x, -x+y, -z'
'x+2/3, y+1/3, z+1/3'
'-y+2/3, x-y+1/3, z+1/3'
'-x+y+2/3, -x+1/3, z+1/3'
'y+2/3, x+1/3, -z+1/3'
'x-y+2/3, -y+1/3, -z+1/3'
'-x+2/3, -x+y+1/3, -z+1/3'
'x+1/3, y+2/3, z+2/3'
'-y+1/3, x-y+2/3, z+2/3'
'-x+y+1/3, -x+2/3, z+2/3'
'y+1/3, x+2/3, -z+2/3'
'x-y+1/3, -y+2/3, -z+2/3'
'-x+1/3, -x+y+2/3, -z+2/3'

loop_
_atom_site_label
_atom_site_type_symbol
_atom_site_fract_x
_atom_site_fract_y
_atom_site_fract_z
_atom_site_U_iso_or_equiv
_atom_site_adp_type
_atom_site_occupancy
_atom_site_symmetry_multiplicity
_atom_site_calc_flag
_atom_site_refinement_flags
_atom_site_disorder_assembly
_atom_site_disorder_group
Rh1 Rh 0.26308(3) 0.38000(4) 0.98941(2) 0.03441(17) Uani 1 1 d . . .
Ni1 Ni 0.38192(6) 0.38192(6) 1.0000 0.0321(3) Uani 1 2 d S . .
S2 S 0.37890(13) 0.49154(10) 0.99473(6) 0.0365(4) Uani 1 1 d . . .
S1 S 0.32475(10) 0.35697(10) 0.93181(6) 0.0350(4) Uani 1 1 d . . .
C1 C 0.3742(4) 0.4463(4) 0.9031(2) 0.0339(16) Uani 1 1 d . . .
C2 C 0.4054(4) 0.5177(4) 0.9367(2) 0.0330(17) Uani 1 1 d . . .
C3 C 0.1891(5) 0.3955(5) 1.0346(3) 0.045(2) Uani 1 1 d . . .
C4 C 0.1906(5) 0.3298(5) 1.0477(3) 0.050(2) Uani 1 1 d . . .
H4A H 0.2066 0.3215 1.0770 0.060 Uiso 1 1 calc R . .
C5 C 0.1646(5) 0.2797(5) 1.0130(3) 0.048(2) Uani 1 1 d . . .
H5A H 0.1586 0.2295 1.0137 0.058 Uiso 1 1 calc R . .
C6 C 0.1425(4) 0.3099(5) 0.9770(3) 0.048(2) Uani 1 1 d . . .
C7 C 0.1586(5) 0.3811(5) 0.9917(3) 0.048(2) Uani 1 1 d . . .
H7A H 0.1483 0.4153 0.9745 0.057 Uiso 1 1 calc R . .
C8 C 0.2062(6) 0.4623(6) 1.0645(3) 0.065(3) Uani 1 1 d . . .
C9 C 0.2702(8) 0.4773(7) 1.0983(3) 0.086(4) Uani 1 1 d . . .
H9A H 0.2803 0.5192 1.1170 0.130 Uiso 1 1 calc R . .
H9B H 0.3145 0.4880 1.0820 0.130 Uiso 1 1 calc R . .
H9C H 0.2550 0.4340 1.1167 0.130 Uiso 1 1 calc R . .
C10 C 0.2274(7) 0.5307(6) 1.0370(4) 0.080(3) Uani 1 1 d . . .
H10A H 0.1876 0.5209 1.0166 0.120 Uiso 1 1 calc R . .
H10B H 0.2720 0.5437 1.0203 0.120 Uiso 1 1 calc R . .
H10C H 0.2361 0.5713 1.0564 0.120 Uiso 1 1 calc R . .
C11 C 0.1344(8) 0.4414(9) 1.0903(5) 0.111(5) Uani 1 1 d . . .
H11A H 0.0952 0.4321 1.0695 0.166 Uiso 1 1 calc R . .
H11B H 0.1428 0.4818 1.1099 0.166 Uiso 1 1 calc R . .
H11C H 0.1202 0.3973 1.1078 0.166 Uiso 1 1 calc R . .
C12 C 0.1028(5) 0.2720(7) 0.9334(4) 0.069(3) Uani 1 1 d . . .
C13 C 0.0205(6) 0.2355(10) 0.9416(4) 0.130(7) Uani 1 1 d . . .
H13A H 0.0071 0.2732 0.9469 0.194 Uiso 1 1 calc R . .
H13B H 0.0075 0.2035 0.9673 0.194 Uiso 1 1 calc R . .
H13C H -0.0060 0.2065 0.9158 0.194 Uiso 1 1 calc R . .
C14 C 0.1155(9) 0.2037(8) 0.9256(5) 0.119(6) Uani 1 1 d . . .
H14A H 0.0910 0.1785 0.8984 0.178 Uiso 1 1 calc R . .
H14B H 0.0951 0.1697 0.9504 0.178 Uiso 1 1 calc R . .
H14C H 0.1680 0.2213 0.9232 0.178 Uiso 1 1 calc R . .
C15 C 0.1311(6) 0.3240(7) 0.8941(3) 0.086(4) Uani 1 1 d . . .
H15A H 0.1228 0.3651 0.8992 0.129 Uiso 1 1 calc R . .
H15B H 0.1052 0.2978 0.8675 0.129 Uiso 1 1 calc R . .
H15C H 0.1837 0.3426 0.8905 0.129 Uiso 1 1 calc R . .
B3 B 0.4685(5) 0.4957(5) 0.9140(3) 0.040(2) Uani 1 1 d . . .
H3 H 0.4999 0.4746 0.9328 0.048 Uiso 1 1 calc R . .
B4 B 0.4332(5) 0.4626(6) 0.8594(3) 0.047(2) Uani 1 1 d . . .
H4 H 0.4421 0.4202 0.8429 0.057 Uiso 1 1 calc R . .
B5 B 0.3499(6) 0.4644(6) 0.8525(3) 0.050(3) Uani 1 1 d . . .
H5 H 0.3048 0.4221 0.8315 0.061 Uiso 1 1 calc R . .
B6 B 0.3312(6) 0.4993(5) 0.9017(3) 0.043(2) Uani 1 1 d . . .
H6 H 0.2737 0.4802 0.9128 0.051 Uiso 1 1 calc R . .
B7 B 0.4877(6) 0.5884(5) 0.9187(3) 0.046(2) Uani 1 1 d . . .
H7 H 0.5322 0.6278 0.9411 0.055 Uiso 1 1 calc R . .
B8 B 0.5061(6) 0.5572(6) 0.8679(4) 0.050(3) Uani 1 1 d . . .
H8 H 0.5634 0.5773 0.8561 0.060 Uiso 1 1 calc R . .
B9 B 0.4322(7) 0.5374(6) 0.8299(3) 0.056(3) Uani 1 1 d . . .
H9 H 0.4410 0.5439 0.7934 0.068 Uiso 1 1 calc R . .
B10 B 0.3699(6) 0.5601(6) 0.8560(3) 0.052(3) Uani 1 1 d . . .
H10 H 0.3387 0.5813 0.8370 0.062 Uiso 1 1 calc R . .
B11 B 0.4039(6) 0.5917(6) 0.9113(3) 0.051(2) Uani 1 1 d . . .
H11 H 0.3942 0.6330 0.9288 0.061 Uiso 1 1 calc R . .
B12 B 0.4675(6) 0.6160(6) 0.8663(3) 0.053(3) Uani 1 1 d . . .
H12 H 0.4999 0.6738 0.8540 0.064 Uiso 1 1 calc R . .

loop_
_atom_site_aniso_label
_atom_site_aniso_U_11
_atom_site_aniso_U_22
_atom_site_aniso_U_33
_atom_site_aniso_U_23
_atom_site_aniso_U_13
_atom_site_aniso_U_12
Rh1 0.0323(3) 0.0386(4) 0.0340(3) 0.0042(3) 0.0042(3) 0.0190(3)
Ni1 0.0323(6) 0.0323(6) 0.0328(7) -0.0002(3) 0.0002(3) 0.0168(6)
S2 0.0440(12) 0.0331(10) 0.0318(9) -0.0004(8) 0.0042(9) 0.0187(10)
S1 0.0376(10) 0.0297(9) 0.0348(9) 0.0020(7) 0.0032(7) 0.0146(8)
C1 0.035(4) 0.037(4) 0.032(4) -0.002(3) 0.005(3) 0.019(3)
C2 0.038(4) 0.030(4) 0.028(4) 0.001(3) 0.001(3) 0.015(3)
C3 0.038(5) 0.061(5) 0.041(5) 0.006(4) 0.010(4) 0.029(4)
C4 0.040(5) 0.070(7) 0.048(5) 0.020(4) 0.012(4) 0.033(5)
C5 0.036(4) 0.051(5) 0.052(5) 0.016(4) 0.014(4) 0.017(4)
C6 0.033(4) 0.057(6) 0.047(5) -0.001(4) 0.003(4) 0.017(4)
C7 0.036(5) 0.069(6) 0.047(5) 0.011(4) 0.006(4) 0.033(5)
C8 0.066(7) 0.085(8) 0.057(6) -0.010(5) 0.012(5) 0.046(6)
C9 0.123(11) 0.080(8) 0.054(6) -0.020(6) -0.018(7) 0.050(8)
C10 0.112(10) 0.081(8) 0.081(7) -0.011(7) -0.013(7) 0.074(8)
C11 0.100(10) 0.144(13) 0.114(11) -0.016(10) 0.044(9) 0.079(10)
C12 0.042(5) 0.086(8) 0.057(7) -0.011(6) -0.004(5) 0.015(5)
C13 0.037(6) 0.210(18) 0.078(9) -0.045(10) -0.010(6) 0.014(8)
C14 0.113(11) 0.080(9) 0.094(9) -0.029(8) 0.010(9) -0.003(8)
C15 0.082(8) 0.101(9) 0.045(6) -0.011(6) -0.020(5) 0.024(7)
B3 0.030(4) 0.034(5) 0.050(5) 0.002(4) 0.008(4) 0.012(4)
B4 0.057(6) 0.050(6) 0.035(5) 0.001(4) 0.008(4) 0.027(5)
B5 0.062(7) 0.050(6) 0.032(5) 0.008(4) 0.001(4) 0.023(5)
B6 0.048(6) 0.040(5) 0.044(5) 0.004(4) -0.002(4) 0.025(5)
B7 0.050(6) 0.035(5) 0.049(6) 0.004(4) 0.001(4) 0.019(5)
B8 0.044(6) 0.041(6) 0.058(7) 0.004(5) 0.010(5) 0.016(5)
B9 0.081(8) 0.051(6) 0.037(5) 0.017(4) 0.022(5) 0.032(6)
B10 0.064(7) 0.048(6) 0.041(5) 0.011(4) 0.004(5) 0.026(5)
B11 0.064(7) 0.043(6) 0.043(5) 0.003(4) 0.007(5) 0.025(5)
B12 0.067(7) 0.037(5) 0.043(5) 0.018(4) 0.016(5) 0.018(5)

loop_
_geom_bond_atom_site_label_1
_geom_bond_atom_site_label_2
_geom_bond_distance
_geom_bond_site_symmetry_2
_geom_bond_publ_flag
Rh1 C5 2.172(10) . ?
Rh1 C7 2.172(10) . ?
Rh1 C3 2.180(9) . ?
Rh1 C4 2.187(10) . ?
Rh1 C6 2.199(10) . ?
Rh1 S1 2.325(6) . ?
Rh1 S2 2.357(6) . ?
Rh1 Ni1 2.458(6) . ?
Ni1 S1 2.277(7) . ?
Ni1 S1 2.277(7) 4_557 ?
Ni1 S2 2.303(6) 4_557 ?
Ni1 S2 2.304(6) . ?
Ni1 Rh1 2.458(6) 4_557 ?
S2 C2 1.812(9) . ?
S1 C1 1.818(8) . ?
C1 C2 1.628(11) . ?
C1 B5 1.689(13) . ?
C1 B4 1.698(12) . ?
C1 B3 1.720(12) . ?
C1 B6 1.721(12) . ?
C2 B7 1.684(12) . ?
C2 B11 1.722(13) . ?
C2 B3 1.722(12) . ?
C2 B6 1.734(13) . ?
C3 C7 1.390(13) . ?
C3 C4 1.428(12) . ?
C3 C8 1.528(13) . ?
C4 C5 1.369(13) . ?
C5 C6 1.428(12) . ?
C6 C7 1.407(13) . ?
C6 C12 1.527(14) . ?
C8 C10 1.498(15) . ?
C8 C11 1.531(14) . ?
C8 C9 1.566(15) . ?
C12 C15 1.497(15) . ?
C12 C13 1.498(14) . ?
C12 C14 1.58(2) . ?
B3 B7 1.760(14) . ?
B3 B8 1.767(14) . ?
B3 B4 1.775(14) . ?
B4 B5 1.752(16) . ?
B4 B9 1.788(15) . ?
B4 B8 1.793(15) . ?
B5 B9 1.749(15) . ?
B5 B6 1.761(15) . ?
B5 B10 1.811(15) . ?
B6 B10 1.752(14) . ?
B6 B11 1.767(15) . ?
B7 B8 1.760(15) . ?
B7 B12 1.781(14) . ?
B7 B11 1.781(16) . ?
B8 B12 1.756(15) . ?
B8 B9 1.777(17) . ?
B9 B10 1.758(16) . ?
B9 B12 1.779(16) . ?
B10 B12 1.780(16) . ?
B10 B11 1.783(15) . ?
B11 B12 1.767(14) . ?
